data_7016413
loop_
_publ_author_name
'Beleaga, Anca'
'Bojan, Vilma R.'
'P\"ollnitz, Alpar'
'Ra\,t, Ciprian I'
'Silvestru, Cristian'

_publ_section_title
;
 Organomercury(ii) and tellurium(ii) compounds with the "pincer" ligand
 2,6-[O(CH(2)CH(2))(2)NCH(2)](2)C(6)H(3)- stabilization of an unusual
 organotellurium(ii) cationic species.
;
_journal_issue 35
_journal_name_full 'Dalton transactions (Cambridge, England : 2003)'
_journal_page_first 8830
_journal_page_last 8838
_journal_paper_doi 10.1039/c1dt10414d
_journal_volume 40
_journal_year 2011
_chemical_formula_moiety 'C16 H26 N2 O2, Cl4 Hg, H2 O'
_chemical_formula_sum 'C16 H28 Cl4 Hg N2 O3'
_chemical_formula_weight 638.79
_chemical_name_systematic
;
?
;
_space_group_IT_number 19
_symmetry_cell_setting orthorhombic
_symmetry_space_group_name_Hall 'P 2ac 2ab'
_symmetry_space_group_name_H-M 'P 21 21 21'
_atom_sites_solution_hydrogens geom
_atom_sites_solution_primary direct
_atom_sites_solution_secondary difmap
_audit_creation_method SHELXL-97
_cell_angle_alpha 90.00
_cell_angle_beta 90.00
_cell_angle_gamma 90.00
_cell_formula_units_Z 4
_cell_length_a 7.7037(5)
_cell_length_b 16.9650(12)
_cell_length_c 17.1737(12)
_cell_measurement_reflns_used 4575
_cell_measurement_temperature 297(2)
_cell_measurement_theta_max 21.00
_cell_measurement_theta_min 2.37
_cell_volume 2244.5(3)
_computing_cell_refinement 'Bruker SMART'
_computing_data_collection 'Bruker SMART'
_computing_data_reduction 'Bruker SAINT'
_computing_molecular_graphics 'Bruker SHELXTL'
_computing_publication_material 'Bruker SHELXTL'
_computing_structure_refinement 'Bruker SHELXTL'
_computing_structure_solution 'Bruker SHELXTL'
_diffrn_ambient_temperature 297(2)
_diffrn_measured_fraction_theta_full 1.000
_diffrn_measured_fraction_theta_max 1.000
_diffrn_measurement_device_type 'CCD area detector'
_diffrn_measurement_method 'phi and omega scans'
_diffrn_radiation_monochromator graphite
_diffrn_radiation_source 'fine-focus sealed tube'
_diffrn_radiation_type MoK\a
_diffrn_radiation_wavelength 0.71073
_diffrn_reflns_av_R_equivalents 0.0480
_diffrn_reflns_av_sigmaI/netI 0.0572
_diffrn_reflns_limit_h_max 9
_diffrn_reflns_limit_h_min -9
_diffrn_reflns_limit_k_max 20
_diffrn_reflns_limit_k_min -20
_diffrn_reflns_limit_l_max 20
_diffrn_reflns_limit_l_min -20
_diffrn_reflns_number 16296
_diffrn_reflns_theta_full 25.00
_diffrn_reflns_theta_max 25.00
_diffrn_reflns_theta_min 1.69
_exptl_absorpt_coefficient_mu 7.351
_exptl_absorpt_correction_T_max 0.2415
_exptl_absorpt_correction_T_min 0.1525
_exptl_absorpt_correction_type multi-scan
_exptl_absorpt_process_details 'Bruker, 2001.'
_exptl_crystal_colour colourless
_exptl_crystal_density_diffrn 1.890
_exptl_crystal_density_method 'not measured'
_exptl_crystal_description block
_exptl_crystal_F_000 1240
_exptl_crystal_size_max 0.41
_exptl_crystal_size_mid 0.30
_exptl_crystal_size_min 0.27
_refine_diff_density_max 0.648
_refine_diff_density_min -0.973
_refine_diff_density_rms 0.092
_refine_ls_abs_structure_details 'Flack H D (1983), Acta Cryst. A39, 876-881'
_refine_ls_abs_structure_Flack 0.005(7)
_refine_ls_extinction_method none
_refine_ls_goodness_of_fit_ref 1.092
_refine_ls_hydrogen_treatment mixed
_refine_ls_matrix_type full
_refine_ls_number_parameters 251
_refine_ls_number_reflns 3949
_refine_ls_number_restraints 5
_refine_ls_restrained_S_all 1.091
_refine_ls_R_factor_all 0.0370
_refine_ls_R_factor_gt 0.0339
_refine_ls_shift/su_max 0.000
_refine_ls_shift/su_mean 0.000
_refine_ls_structure_factor_coef Fsqd
_refine_ls_weighting_details 'calc w=1/[\s^2^(Fo^2^)+(0.0000P)^2^+0.0727P] where P=(Fo^2^+2Fc^2^)/3'
_refine_ls_weighting_scheme calc
_refine_ls_wR_factor_gt 0.0727
_refine_ls_wR_factor_ref 0.0738
_reflns_number_gt 3722
_reflns_number_total 3949
_reflns_threshold_expression >2sigma(I)
_cod_data_source_file c1dt10414d.txt
_cod_data_source_block 132alb
_cod_depositor_comments
;
The following automatic conversions were performed:

'_symmetry_cell_setting' value 'Orthorhombic' changed to
'orthorhombic' according to
/home/saulius/struct/CIF-dictionaries/cif_core.dic dictionary named
'cif_core.dic' version 2.4.1 from 2010-06-29.

Automatic conversion script
Id: cif_fix_values 1715 2011-07-08 13:25:40Z adriana 
;
_cod_original_sg_symbol_H-M 'P2(1)2(1)2(1) '
_cod_database_code 7016413

loop_
_symmetry_equiv_pos_as_xyz
'x, y, z'
'-x+1/2, -y, z+1/2'
'-x, y+1/2, -z+1/2'
'x+1/2, -y+1/2, -z'

loop_
_atom_site_label
_atom_site_type_symbol
_atom_site_fract_x
_atom_site_fract_y
_atom_site_fract_z
_atom_site_U_iso_or_equiv
_atom_site_adp_type
_atom_site_occupancy
_atom_site_symmetry_multiplicity
_atom_site_calc_flag
_atom_site_refinement_flags
C1 C 0.7235(9) 0.5788(4) 0.9732(4) 0.0410(17) Uani 1 1 d .
C2 C 0.7706(9) 0.6154(4) 0.9051(4) 0.0374(16) Uani 1 1 d .
H2 H 0.7787 0.5859 0.8597 0.045 Uiso 1 1 calc R
C3 C 0.8063(8) 0.6955(4) 0.9027(4) 0.0340(15) Uani 1 1 d .
C4 C 0.7957(9) 0.7389(4) 0.9700(4) 0.0413(17) Uani 1 1 d .
H4 H 0.8192 0.7927 0.9692 0.050 Uiso 1 1 calc R
C5 C 0.7503(10) 0.7026(4) 1.0386(4) 0.0492(19) Uani 1 1 d .
H5 H 0.7447 0.7322 1.0841 0.059 Uiso 1 1 calc R
C6 C 0.7127(9) 0.6225(4) 1.0415(4) 0.0453(18) Uani 1 1 d .
H6 H 0.6809 0.5987 1.0881 0.054 Uiso 1 1 calc R
C7 C 0.6796(9) 0.4921(4) 0.9725(4) 0.0425(18) Uani 1 1 d .
H7A H 0.5815 0.4831 1.0068 0.051 Uiso 1 1 calc R
H7B H 0.6444 0.4773 0.9203 0.051 Uiso 1 1 calc R
C8 C 1.0006(8) 0.4631(4) 0.9678(4) 0.0396(17) Uani 1 1 d .
H8A H 1.0295 0.5153 0.9868 0.048 Uiso 1 1 calc R
H8B H 0.9985 0.4650 0.9114 0.048 Uiso 1 1 calc R
C9 C 1.1369(10) 0.4060(4) 0.9937(4) 0.0444(16) Uani 1 1 d .
H9A H 1.2489 0.4222 0.9735 0.053 Uiso 1 1 calc R
H9B H 1.1436 0.4060 1.0501 0.053 Uiso 1 1 calc R
C10 C 0.9379(11) 0.3029(4) 0.9967(4) 0.054(2) Uani 1 1 d .
H10A H 0.9453 0.3005 1.0530 0.065 Uiso 1 1 calc R
H10B H 0.9137 0.2502 0.9778 0.065 Uiso 1 1 calc R
C11 C 0.7930(9) 0.3557(4) 0.9745(4) 0.0427(18) Uani 1 1 d .
H11A H 0.6873 0.3375 0.9993 0.051 Uiso 1 1 calc R
H11B H 0.7760 0.3528 0.9186 0.051 Uiso 1 1 calc R
C12 C 0.8503(8) 0.7333(4) 0.8261(4) 0.0361(15) Uani 1 1 d .
H12A H 0.9373 0.7738 0.8345 0.043 Uiso 1 1 calc R
H12B H 0.9000 0.6939 0.7918 0.043 Uiso 1 1 calc R
C13 C 0.5442(8) 0.7150(4) 0.7818(4) 0.0419(16) Uani 1 1 d .
H13A H 0.5088 0.6989 0.8336 0.050 Uiso 1 1 calc R
H13B H 0.5769 0.6681 0.7529 0.050 Uiso 1 1 calc R
C14 C 0.3937(10) 0.7557(4) 0.7412(4) 0.0512(19) Uani 1 1 d .
H14A H 0.2984 0.7188 0.7356 0.061 Uiso 1 1 calc R
H14B H 0.3538 0.7993 0.7731 0.061 Uiso 1 1 calc R
C15 C 0.5762(9) 0.8380(4) 0.6736(4) 0.0425(18) Uani 1 1 d .
H15A H 0.5390 0.8815 0.7062 0.051 Uiso 1 1 calc R
H15B H 0.6038 0.8590 0.6225 0.051 Uiso 1 1 calc R
C16 C 0.7372(9) 0.8020(4) 0.7082(3) 0.0384(16) Uani 1 1 d .
H16A H 0.7793 0.7601 0.6746 0.046 Uiso 1 1 calc R
H16B H 0.8274 0.8416 0.7123 0.046 Uiso 1 1 calc R
Cl1 Cl 0.2043(3) 0.44669(14) 0.33621(13) 0.0708(6) Uani 1 1 d .
Cl2 Cl 0.4857(3) 0.36950(11) 0.14175(11) 0.0523(5) Uani 1 1 d .
Cl3 Cl 0.6337(3) 0.56205(10) 0.25824(9) 0.0490(4) Uani 1 1 d .
Cl4 Cl 0.2139(3) 0.56683(10) 0.12851(11) 0.0546(5) Uani 1 1 d .
H17 H 0.824(7) 0.437(3) 1.0467(12) 0.019(15) Uiso 1 1 d D
H18 H 0.657(7) 0.808(2) 0.815(3) 0.029(17) Uiso 1 1 d D
H19 H 0.792(6) 0.459(4) 0.185(4) 0.07(3) Uiso 1 1 d D
H20 H 0.946(10) 0.498(3) 0.157(6) 0.11(4) Uiso 1 1 d D
Hg1 Hg 0.37791(4) 0.477179(15) 0.223335(16) 0.04690(10) Uani 1 1 d .
N1 N 0.8249(6) 0.4403(3) 0.9972(3) 0.0301(12) Uani 1 1 d D
N2 N 0.6963(7) 0.7694(3) 0.7874(3) 0.0323(12) Uani 1 1 d D
O1 O 1.0976(7) 0.3281(3) 0.9667(3) 0.0516(13) Uani 1 1 d .
O2 O 0.4408(6) 0.7846(3) 0.6665(3) 0.0493(13) Uani 1 1 d .
O3 O 0.8882(9) 0.4526(4) 0.1574(3) 0.0596(14) Uani 1 1 d D

loop_
_atom_site_aniso_label
_atom_site_aniso_U_11
_atom_site_aniso_U_22
_atom_site_aniso_U_33
_atom_site_aniso_U_23
_atom_site_aniso_U_13
_atom_site_aniso_U_12
C1 0.028(4) 0.041(4) 0.054(5) 0.014(4) -0.008(3) 0.003(3)
C2 0.044(4) 0.033(4) 0.035(4) 0.003(3) 0.000(3) 0.012(3)
C3 0.034(4) 0.037(4) 0.031(3) 0.006(3) -0.005(3) 0.003(3)
C4 0.042(4) 0.033(4) 0.049(5) 0.000(3) -0.014(3) 0.006(3)
C5 0.057(5) 0.057(5) 0.033(4) -0.005(4) -0.007(4) 0.009(4)
C6 0.048(4) 0.055(5) 0.033(4) 0.015(4) 0.001(3) 0.011(4)
C7 0.039(4) 0.040(4) 0.049(4) 0.014(3) -0.014(3) 0.002(3)
C8 0.040(4) 0.038(4) 0.040(4) -0.002(3) -0.001(3) -0.011(3)
C9 0.041(4) 0.043(4) 0.049(4) -0.009(3) -0.002(4) 0.009(4)
C10 0.084(7) 0.033(4) 0.046(4) 0.001(3) 0.004(4) 0.009(4)
C11 0.051(5) 0.028(3) 0.050(4) -0.005(3) 0.009(4) -0.010(3)
C12 0.041(4) 0.031(3) 0.036(3) 0.004(3) 0.003(3) -0.001(3)
C13 0.039(4) 0.036(4) 0.050(4) 0.010(4) -0.013(3) -0.003(3)
C14 0.058(5) 0.049(4) 0.047(4) 0.013(3) -0.002(4) -0.005(4)
C15 0.049(5) 0.041(4) 0.038(4) 0.017(3) 0.005(3) 0.011(3)
C16 0.046(4) 0.042(4) 0.027(4) 0.011(3) 0.010(3) 0.009(3)
Cl1 0.0787(15) 0.0753(14) 0.0584(12) -0.0128(11) 0.0148(11) -0.0343(12)
Cl2 0.0602(12) 0.0406(10) 0.0562(11) -0.0104(8) -0.0040(9) 0.0074(9)
Cl3 0.0482(10) 0.0522(9) 0.0464(9) -0.0129(8) 0.0062(9) -0.0134(10)
Cl4 0.0815(14) 0.0330(9) 0.0493(10) -0.0069(8) -0.0181(10) 0.0022(9)
Hg1 0.04921(16) 0.04053(15) 0.05095(16) -0.00492(13) -0.00100(15) -0.00175(15)
N1 0.032(3) 0.029(3) 0.030(3) 0.006(2) -0.004(2) -0.004(2)
N2 0.042(3) 0.028(3) 0.027(3) 0.001(2) 0.006(2) 0.002(2)
O1 0.058(4) 0.046(3) 0.051(3) -0.015(2) 0.000(3) 0.005(3)
O2 0.052(3) 0.058(3) 0.038(3) 0.007(2) -0.008(2) 0.001(3)
O3 0.053(3) 0.084(4) 0.042(3) -0.006(3) -0.001(3) 0.008(4)

loop_
_atom_type_symbol
_atom_type_description
_atom_type_scat_dispersion_real
_atom_type_scat_dispersion_imag
_atom_type_scat_source
C C 0.0033 0.0016 'International Tables Vol C Tables 4.2.6.8 and 6.1.1.4'
H H 0.0000 0.0000 'International Tables Vol C Tables 4.2.6.8 and 6.1.1.4'
N N 0.0061 0.0033 'International Tables Vol C Tables 4.2.6.8 and 6.1.1.4'
O O 0.0106 0.0060 'International Tables Vol C Tables 4.2.6.8 and 6.1.1.4'
Cl Cl 0.1484 0.1585 'International Tables Vol C Tables 4.2.6.8 and 6.1.1.4'
Hg Hg -2.3894 9.2266 'International Tables Vol C Tables 4.2.6.8 and 6.1.1.4'

loop_
_geom_angle_atom_site_label_1
_geom_angle_atom_site_label_2
_geom_angle_atom_site_label_3
_geom_angle
C2 C1 C6 119.6(6)
C2 C1 C7 119.5(7)
C6 C1 C7 120.9(6)
C1 C2 C3 121.4(6)
C1 C2 H2 119.3
C3 C2 H2 119.3
C4 C3 C2 119.3(6)
C4 C3 C12 121.4(6)
C2 C3 C12 119.3(6)
C3 C4 C5 119.8(6)
C3 C4 H4 120.1
C5 C4 H4 120.1
C4 C5 C6 121.4(7)
C4 C5 H5 119.3
C6 C5 H5 119.3
C1 C6 C5 118.6(6)
C1 C6 H6 120.7
C5 C6 H6 120.7
N1 C7 C1 113.9(5)
N1 C7 H7A 108.8
C1 C7 H7A 108.8
N1 C7 H7B 108.8
C1 C7 H7B 108.8
H7A C7 H7B 107.7
N1 C8 C9 111.6(5)
N1 C8 H8A 109.3
C9 C8 H8A 109.3
N1 C8 H8B 109.3
C9 C8 H8B 109.3
H8A C8 H8B 108.0
O1 C9 C8 110.7(6)
O1 C9 H9A 109.5
C8 C9 H9A 109.5
O1 C9 H9B 109.5
C8 C9 H9B 109.5
H9A C9 H9B 108.1
O1 C10 C11 112.5(6)
O1 C10 H10A 109.1
C11 C10 H10A 109.1
O1 C10 H10B 109.1
C11 C10 H10B 109.1
H10A C10 H10B 107.8
C10 C11 N1 112.7(6)
C10 C11 H11A 109.0
N1 C11 H11A 109.0
C10 C11 H11B 109.0
N1 C11 H11B 109.0
H11A C11 H11B 107.8
N2 C12 C3 112.7(5)
N2 C12 H12A 109.1
C3 C12 H12A 109.1
N2 C12 H12B 109.1
C3 C12 H12B 109.1
H12A C12 H12B 107.8
N2 C13 C14 110.3(5)
N2 C13 H13A 109.6
C14 C13 H13A 109.6
N2 C13 H13B 109.6
C14 C13 H13B 109.6
H13A C13 H13B 108.1
O2 C14 C13 112.2(6)
O2 C14 H14A 109.2
C13 C14 H14A 109.2
O2 C14 H14B 109.2
C13 C14 H14B 109.2
H14A C14 H14B 107.9
O2 C15 C16 113.0(5)
O2 C15 H15A 109.0
C16 C15 H15A 109.0
O2 C15 H15B 109.0
C16 C15 H15B 109.0
H15A C15 H15B 107.8
N2 C16 C15 109.5(5)
N2 C16 H16A 109.8
C15 C16 H16A 109.8
N2 C16 H16B 109.8
C15 C16 H16B 109.8
H16A C16 H16B 108.2
Cl1 Hg1 Cl2 119.23(7)
Cl1 Hg1 Cl3 111.48(6)
Cl2 Hg1 Cl3 107.35(6)
Cl1 Hg1 Cl4 111.40(9)
Cl2 Hg1 Cl4 104.28(6)
Cl3 Hg1 Cl4 101.43(6)
C7 N1 C8 115.7(5)
C7 N1 C11 111.5(5)
C8 N1 C11 107.8(5)
C7 N1 H17 109(4)
C8 N1 H17 111(4)
C11 N1 H17 101(4)
C12 N2 C13 113.5(5)
C12 N2 C16 112.8(5)
C13 N2 C16 109.5(5)
C12 N2 H18 110(4)
C13 N2 H18 103(4)
C16 N2 H18 107(4)
C10 O1 C9 110.4(5)
C15 O2 C14 109.8(5)
H19 O3 H20 109(7)

loop_
_geom_bond_atom_site_label_1
_geom_bond_atom_site_label_2
_geom_bond_distance
C1 C2 1.373(9)
C1 C6 1.389(10)
C1 C7 1.510(9)
C2 C3 1.387(9)
C2 H2 0.9300
C3 C4 1.372(9)
C3 C12 1.503(9)
C4 C5 1.375(9)
C4 H4 0.9300
C5 C6 1.390(10)
C5 H5 0.9300
C6 H6 0.9300
C7 N1 1.485(8)
C7 H7A 0.9700
C7 H7B 0.9700
C8 N1 1.495(8)
C8 C9 1.496(9)
C8 H8A 0.9700
C8 H8B 0.9700
C9 O1 1.432(8)
C9 H9A 0.9700
C9 H9B 0.9700
C10 O1 1.400(10)
C10 C11 1.481(10)
C10 H10A 0.9700
C10 H10B 0.9700
C11 N1 1.508(8)
C11 H11A 0.9700
C11 H11B 0.9700
C12 N2 1.491(8)
C12 H12A 0.9700
C12 H12B 0.9700
C13 N2 1.494(8)
C13 C14 1.520(9)
C13 H13A 0.9700
C13 H13B 0.9700
C14 O2 1.420(8)
C14 H14A 0.9700
C14 H14B 0.9700
C15 O2 1.386(8)
C15 C16 1.504(9)
C15 H15A 0.9700
C15 H15B 0.9700
C16 N2 1.503(8)
C16 H16A 0.9700
C16 H16B 0.9700
Cl1 Hg1 2.411(2)
Cl2 Hg1 2.4475(18)
Cl3 Hg1 2.5130(18)
Cl4 Hg1 2.5614(19)
N1 H17 0.853(19)
N2 H18 0.86(2)
O3 H19 0.89(6)
O3 H20 0.89(6)

loop_
_geom_torsion_atom_site_label_1
_geom_torsion_atom_site_label_2
_geom_torsion_atom_site_label_3
_geom_torsion_atom_site_label_4
_geom_torsion
C6 C1 C2 C3 -0.6(10)
C7 C1 C2 C3 177.8(6)
C1 C2 C3 C4 0.6(10)
C1 C2 C3 C12 -177.6(6)
C2 C3 C4 C5 0.1(10)
C12 C3 C4 C5 178.2(6)
C3 C4 C5 C6 -0.7(11)
C2 C1 C6 C5 0.0(10)
C7 C1 C6 C5 -178.4(6)
C4 C5 C6 C1 0.7(11)
C2 C1 C7 N1 98.1(7)
C6 C1 C7 N1 -83.6(8)
N1 C8 C9 O1 58.8(7)
O1 C10 C11 N1 -55.2(8)
C4 C3 C12 N2 -83.2(8)
C2 C3 C12 N2 94.9(7)
N2 C13 C14 O2 56.0(8)
O2 C15 C16 N2 -58.9(8)
C1 C7 N1 C8 -40.4(8)
C1 C7 N1 C11 -164.1(6)
C9 C8 N1 C7 -178.2(5)
C9 C8 N1 C11 -52.6(7)
C10 C11 N1 C7 178.6(6)
C10 C11 N1 C8 50.6(7)
C3 C12 N2 C13 -50.5(7)
C3 C12 N2 C16 -175.8(5)
C14 C13 N2 C12 -179.4(6)
C14 C13 N2 C16 -52.4(7)
C15 C16 N2 C12 -179.3(5)
C15 C16 N2 C13 53.2(7)
C11 C10 O1 C9 58.8(7)
C8 C9 O1 C10 -60.4(7)
C16 C15 O2 C14 61.2(7)
C13 C14 O2 C15 -59.3(7)
